data_8105073
loop_
_publ_author_name
'Duan, Wei-Guo'
'Guo, Yi-Peng'
'Lin, Long'
'Wu, Wei-Na'

_publ_section_title
;
 Crystal structure of
 dichlorido-(N&#x2032;-(1-(3-ethylpyrazin-2-yl)ethylidene)-4-methoxybenzohydrazide-\k3N,N&#x2032;,O)cadmium(II),
 C16H18N4O2Cl2Cd
;
_journal_issue 1
_journal_name_full 'Zeitschrift f\"ur Kristallographie - New Crystal Structures'
_journal_page_first 251
_journal_page_last 252
_journal_paper_doi 10.1515/ncrs-2019-0608
_journal_volume 235
_journal_year 2019
_chemical_formula_sum 'C16 H18 Cd Cl2 N4 O2'
_chemical_formula_weight 481.64
_space_group_crystal_system monoclinic
_space_group_IT_number 14
_space_group_name_Hall '-P 2yn'
_space_group_name_H-M_alt 'P 1 21/n 1'
_atom_sites_solution_hydrogens geom
_cell_angle_alpha 90
_cell_angle_beta 112.901(3)
_cell_angle_gamma 90
_cell_formula_units_Z 4
_cell_length_a 9.833(2)
_cell_length_b 17.404(4)
_cell_length_c 11.694(3)
_cell_measurement_reflns_used 8170
_cell_measurement_temperature 296(2)
_cell_measurement_theta_max 27.56
_cell_measurement_theta_min 2.22
_cell_volume 1843.5(7)
_computing_cell_refinement 'Bruker SAINT'
_computing_data_collection 'Bruker APEX2'
_computing_data_reduction 'Bruker SAINT'
_computing_molecular_graphics 'Bruker SHELXTL'
_computing_publication_material 'Bruker SHELXTL'
_computing_structure_refinement 'SHELXL-2014/7 (Sheldrick, 2014)'
_computing_structure_solution 'SHELXS-97 (Sheldrick, 2008)'
_diffrn_ambient_temperature 296(2)
_diffrn_measured_fraction_theta_full 1.000
_diffrn_measured_fraction_theta_max 1.000
_diffrn_measurement_device_type 'Bruker APEX-II CCD'
_diffrn_measurement_method '\f and \w scans'
_diffrn_radiation_type MoK\a
_diffrn_radiation_wavelength 0.71073
_diffrn_reflns_av_R_equivalents 0.0276
_diffrn_reflns_av_unetI/netI 0.0212
_diffrn_reflns_Laue_measured_fraction_full 1.000
_diffrn_reflns_Laue_measured_fraction_max 1.000
_diffrn_reflns_limit_h_max 11
_diffrn_reflns_limit_h_min -7
_diffrn_reflns_limit_k_max 18
_diffrn_reflns_limit_k_min -20
_diffrn_reflns_limit_l_max 13
_diffrn_reflns_limit_l_min -13
_diffrn_reflns_number 15734
_diffrn_reflns_point_group_measured_fraction_full 1.000
_diffrn_reflns_point_group_measured_fraction_max 1.000
_diffrn_reflns_theta_full 24.999
_diffrn_reflns_theta_max 24.999
_diffrn_reflns_theta_min 2.223
_exptl_absorpt_coefficient_mu 1.492
_exptl_absorpt_correction_T_max 0.864
_exptl_absorpt_correction_T_min 0.808
_exptl_absorpt_correction_type multi-scan
_exptl_absorpt_process_details sadabs
_exptl_crystal_colour yellow
_exptl_crystal_density_diffrn 1.735
_exptl_crystal_description block
_exptl_crystal_F_000 960
_exptl_crystal_size_max 0.150
_exptl_crystal_size_mid 0.120
_exptl_crystal_size_min 0.100
_refine_diff_density_max 0.365
_refine_diff_density_min -0.745
_refine_diff_density_rms 0.081
_refine_ls_extinction_coef .
_refine_ls_extinction_method none
_refine_ls_goodness_of_fit_ref 1.057
_refine_ls_hydrogen_treatment constr
_refine_ls_matrix_type full
_refine_ls_number_parameters 229
_refine_ls_number_reflns 3244
_refine_ls_number_restraints 0
_refine_ls_restrained_S_all 1.057
_refine_ls_R_factor_all 0.0319
_refine_ls_R_factor_gt 0.0280
_refine_ls_shift/su_max 0.000
_refine_ls_shift/su_mean 0.000
_refine_ls_structure_factor_coef Fsqd
_refine_ls_weighting_details 'w=1/[\s^2^(Fo^2^)+(0.0359P)^2^+1.8608P] where P=(Fo^2^+2Fc^2^)/3'
_refine_ls_weighting_scheme calc
_refine_ls_wR_factor_gt 0.0695
_refine_ls_wR_factor_ref 0.0728
_reflns_Friedel_coverage 0.000
_reflns_Friedel_fraction_full .
_reflns_Friedel_fraction_max .
_reflns_number_gt 2958
_reflns_number_total 3244
_reflns_threshold_expression 'I > 2\s(I)'
_cod_data_source_file suppl_ncrs-2019-0608_suppl.cif
_cod_data_source_block a
_cod_original_cell_volume 1843.5(8)
_cod_original_sg_symbol_H-M 'P 21/n'
_cod_database_code 8105073
_shelx_space_group_comment
; 
The symmetry employed for this shelxl refinement is uniquely defined 
by the following loop, which should always be used as a source of 
symmetry information in preference to the above space-group names. 
They are only intended as comments. 
;
_shelx_estimated_absorpt_t_min 0.807
_shelx_estimated_absorpt_t_max 0.865

loop_
_space_group_symop_operation_xyz
'x, y, z'
'-x+1/2, y+1/2, -z+1/2'
'-x, -y, -z'
'x-1/2, -y-1/2, z-1/2'

loop_
_atom_site_label
_atom_site_type_symbol
_atom_site_fract_x
_atom_site_fract_y
_atom_site_fract_z
_atom_site_U_iso_or_equiv
_atom_site_adp_type
_atom_site_occupancy
_atom_site_site_symmetry_order
_atom_site_calc_flag
_atom_site_refinement_flags_posn
_atom_site_refinement_flags_adp
_atom_site_refinement_flags_occupancy
_atom_site_disorder_assembly
_atom_site_disorder_group
Cd1 Cd 0.47352(2) 0.55740(2) 0.23571(2) 0.03739(10) Uani 1 1 d . . . . .
Cl1 Cl 0.25031(9) 0.48710(5) 0.19936(9) 0.0560(2) Uani 1 1 d . . . . .
Cl2 Cl 0.53495(14) 0.66448(6) 0.37506(10) 0.0720(3) Uani 1 1 d . . . . .
O1 O 0.4117(2) 0.61886(13) 0.0430(2) 0.0481(5) Uani 1 1 d . . . . .
O2 O 0.4183(3) 0.82675(14) -0.3953(2) 0.0546(6) Uani 1 1 d . . . . .
N1 N 0.6492(3) 0.46230(14) 0.3418(2) 0.0361(5) Uani 1 1 d . . . . .
N2 N 0.8846(3) 0.38111(18) 0.5031(3) 0.0570(8) Uani 1 1 d . . . . .
N3 N 0.6558(3) 0.54161(13) 0.1564(2) 0.0324(5) Uani 1 1 d . . . . .
N4 N 0.6338(3) 0.58158(14) 0.0496(2) 0.0352(5) Uani 1 1 d . . . . .
H4 H 0.6967 0.5798 0.0152 0.042 Uiso 1 1 calc R U . . .
C1 C 0.6408(4) 0.42534(19) 0.4377(3) 0.0476(8) Uani 1 1 d . . . . .
H1 H 0.5539 0.4275 0.4516 0.057 Uiso 1 1 calc R U . . .
C2 C 0.7582(4) 0.3840(2) 0.5167(3) 0.0599(10) Uani 1 1 d . . . . .
H2 H 0.7482 0.3572 0.5818 0.072 Uiso 1 1 calc R U . . .
C3 C 0.8971(3) 0.41819(17) 0.4059(3) 0.0392(7) Uani 1 1 d . . . . .
C4 C 0.7745(3) 0.45736(15) 0.3210(3) 0.0317(6) Uani 1 1 d . . . . .
C5 C 1.0497(3) 0.4128(2) 0.4054(3) 0.0466(8) Uani 1 1 d . . . . .
H5A H 1.1222 0.4201 0.4892 0.056 Uiso 1 1 calc R U . . .
H5B H 1.0628 0.4536 0.3541 0.056 Uiso 1 1 calc R U . . .
C6 C 1.0765(5) 0.3358(2) 0.3564(4) 0.0657(10) Uani 1 1 d . . . . .
H6A H 1.0058 0.3286 0.2731 0.099 Uiso 1 1 calc R U . . .
H6B H 1.0664 0.2953 0.4083 0.099 Uiso 1 1 calc R U . . .
H6C H 1.1744 0.3348 0.3570 0.099 Uiso 1 1 calc R U . . .
C7 C 0.7666(3) 0.49699(16) 0.2046(3) 0.0314(6) Uani 1 1 d . . . . .
C8 C 0.8736(4) 0.4814(2) 0.1455(3) 0.0525(9) Uani 1 1 d . . . . .
H8A H 0.8245 0.4864 0.0570 0.079 Uiso 1 1 calc R U . . .
H8B H 0.9119 0.4303 0.1657 0.079 Uiso 1 1 calc R U . . .
H8C H 0.9534 0.5177 0.1756 0.079 Uiso 1 1 calc R U . . .
C9 C 0.5083(3) 0.62416(15) 0.0005(3) 0.0325(6) Uani 1 1 d . . . . .
C10 C 0.4915(3) 0.67529(16) -0.1042(3) 0.0330(6) Uani 1 1 d . . . . .
C11 C 0.6000(4) 0.68576(18) -0.1513(3) 0.0432(7) Uani 1 1 d . . . . .
H11 H 0.6886 0.6590 -0.1161 0.052 Uiso 1 1 calc R U . . .
C12 C 0.5789(4) 0.73510(18) -0.2493(3) 0.0425(7) Uani 1 1 d . . . . .
H12 H 0.6519 0.7408 -0.2806 0.051 Uiso 1 1 calc R U . . .
C13 C 0.4489(3) 0.77581(17) -0.3004(3) 0.0386(7) Uani 1 1 d . . . . .
C14 C 0.3400(4) 0.7662(2) -0.2530(3) 0.0511(8) Uani 1 1 d . . . . .
H14 H 0.2521 0.7936 -0.2871 0.061 Uiso 1 1 calc R U . . .
C15 C 0.3615(3) 0.71679(18) -0.1570(3) 0.0429(7) Uani 1 1 d . . . . .
H15 H 0.2878 0.7108 -0.1265 0.052 Uiso 1 1 calc R U . . .
C16 C 0.5249(5) 0.8377(2) -0.4487(4) 0.0572(9) Uani 1 1 d . . . . .
H16A H 0.4882 0.8743 -0.5151 0.086 Uiso 1 1 calc R U . . .
H16B H 0.5431 0.7896 -0.4805 0.086 Uiso 1 1 calc R U . . .
H16C H 0.6152 0.8564 -0.3865 0.086 Uiso 1 1 calc R U . . .

loop_
_atom_site_aniso_label
_atom_site_aniso_U_11
_atom_site_aniso_U_22
_atom_site_aniso_U_33
_atom_site_aniso_U_23
_atom_site_aniso_U_13
_atom_site_aniso_U_12
Cd1 0.03333(14) 0.04150(15) 0.04393(15) 0.00389(9) 0.02223(11) 0.00540(9)
Cl1 0.0353(4) 0.0611(5) 0.0768(6) 0.0088(4) 0.0276(4) -0.0017(4)
Cl2 0.0968(8) 0.0568(5) 0.0810(7) -0.0213(5) 0.0548(6) -0.0165(5)
O1 0.0392(12) 0.0596(14) 0.0526(13) 0.0195(11) 0.0257(11) 0.0146(10)
O2 0.0546(14) 0.0580(14) 0.0575(14) 0.0256(12) 0.0286(12) 0.0105(12)
N1 0.0317(13) 0.0403(13) 0.0415(13) 0.0041(11) 0.0200(11) 0.0041(10)
N2 0.0582(19) 0.0635(18) 0.0553(17) 0.0232(15) 0.0285(15) 0.0224(15)
N3 0.0298(12) 0.0357(12) 0.0341(12) 0.0026(10) 0.0153(10) 0.0015(10)
N4 0.0304(13) 0.0421(13) 0.0379(13) 0.0085(10) 0.0185(10) 0.0062(10)
C1 0.0480(19) 0.0507(19) 0.055(2) 0.0149(15) 0.0315(16) 0.0095(15)
C2 0.065(2) 0.069(2) 0.057(2) 0.0285(18) 0.0366(19) 0.0204(19)
C3 0.0388(17) 0.0387(15) 0.0410(16) 0.0015(13) 0.0167(13) 0.0060(13)
C4 0.0319(15) 0.0298(14) 0.0352(14) -0.0013(11) 0.0149(12) 0.0000(11)
C5 0.0313(16) 0.0566(19) 0.0473(18) 0.0023(15) 0.0104(14) 0.0063(14)
C6 0.064(2) 0.063(2) 0.077(3) 0.006(2) 0.034(2) 0.022(2)
C7 0.0265(14) 0.0338(14) 0.0353(14) -0.0023(11) 0.0137(11) -0.0011(11)
C8 0.0431(19) 0.072(2) 0.0539(19) 0.0212(17) 0.0313(16) 0.0216(17)
C9 0.0304(14) 0.0313(14) 0.0363(14) -0.0018(11) 0.0134(12) -0.0014(11)
C10 0.0314(15) 0.0322(14) 0.0351(14) -0.0014(11) 0.0127(12) -0.0008(11)
C11 0.0368(16) 0.0471(17) 0.0495(17) 0.0079(14) 0.0209(14) 0.0107(14)
C12 0.0441(18) 0.0443(17) 0.0486(18) 0.0047(14) 0.0285(15) 0.0028(14)
C13 0.0420(17) 0.0365(15) 0.0370(15) 0.0050(12) 0.0151(13) -0.0003(13)
C14 0.0359(17) 0.060(2) 0.058(2) 0.0228(17) 0.0186(15) 0.0123(15)
C15 0.0330(16) 0.0493(18) 0.0497(18) 0.0106(14) 0.0195(14) 0.0053(14)
C16 0.073(2) 0.053(2) 0.061(2) 0.0156(17) 0.043(2) 0.0050(18)

loop_
_atom_type_symbol
_atom_type_description
_atom_type_scat_dispersion_real
_atom_type_scat_dispersion_imag
_atom_type_scat_source
C C 0.0033 0.0016 'International Tables Vol C Tables 4.2.6.8 and 6.1.1.4'
H H 0.0000 0.0000 'International Tables Vol C Tables 4.2.6.8 and 6.1.1.4'
N N 0.0061 0.0033 'International Tables Vol C Tables 4.2.6.8 and 6.1.1.4'
O O 0.0106 0.0060 'International Tables Vol C Tables 4.2.6.8 and 6.1.1.4'
Cd Cd -0.8075 1.2024 'International Tables Vol C Tables 4.2.6.8 and 6.1.1.4'
Cl Cl 0.1484 0.1585 'International Tables Vol C Tables 4.2.6.8 and 6.1.1.4'

loop_
_geom_angle_atom_site_label_1
_geom_angle_atom_site_label_2
_geom_angle_atom_site_label_3
_geom_angle
_geom_angle_site_symmetry_1
_geom_angle_site_symmetry_3
N3 Cd1 O1 67.95(8) . .
N3 Cd1 N1 66.96(8) . .
O1 Cd1 N1 133.21(8) . .
N3 Cd1 Cl2 109.46(7) . .
O1 Cd1 Cl2 101.60(7) . .
N1 Cd1 Cl2 104.39(7) . .
N3 Cd1 Cl1 131.31(6) . .
O1 Cd1 Cl1 100.63(6) . .
N1 Cd1 Cl1 99.62(7) . .
Cl2 Cd1 Cl1 119.23(4) . .
C9 O1 Cd1 117.83(18) . .
C13 O2 C16 118.5(3) . .
C1 N1 C4 119.0(3) . .
C1 N1 Cd1 120.7(2) . .
C4 N1 Cd1 118.84(18) . .
C2 N2 C3 118.9(3) . .
C7 N3 N4 121.1(2) . .
C7 N3 Cd1 123.48(19) . .
N4 N3 Cd1 115.41(17) . .
C9 N4 N3 117.1(2) . .
C9 N4 H4 121.4 . .
N3 N4 H4 121.4 . .
N1 C1 C2 120.9(3) . .
N1 C1 H1 119.6 . .
C2 C1 H1 119.6 . .
N2 C2 C1 121.8(3) . .
N2 C2 H2 119.1 . .
C1 C2 H2 119.1 . .
N2 C3 C4 119.4(3) . .
N2 C3 C5 113.0(3) . .
C4 C3 C5 127.6(3) . .
N1 C4 C3 119.8(3) . .
N1 C4 C7 114.0(2) . .
C3 C4 C7 126.3(3) . .
C3 C5 C6 112.1(3) . .
C3 C5 H5A 109.2 . .
C6 C5 H5A 109.2 . .
C3 C5 H5B 109.2 . .
C6 C5 H5B 109.2 . .
H5A C5 H5B 107.9 . .
C5 C6 H6A 109.5 . .
C5 C6 H6B 109.5 . .
H6A C6 H6B 109.5 . .
C5 C6 H6C 109.5 . .
H6A C6 H6C 109.5 . .
H6B C6 H6C 109.5 . .
N3 C7 C8 122.7(3) . .
N3 C7 C4 114.5(2) . .
C8 C7 C4 122.7(2) . .
C7 C8 H8A 109.5 . .
C7 C8 H8B 109.5 . .
H8A C8 H8B 109.5 . .
C7 C8 H8C 109.5 . .
H8A C8 H8C 109.5 . .
H8B C8 H8C 109.5 . .
O1 C9 N4 120.2(3) . .
O1 C9 C10 121.7(3) . .
N4 C9 C10 118.1(2) . .
C15 C10 C11 118.2(3) . .
C15 C10 C9 118.2(3) . .
C11 C10 C9 123.7(3) . .
C12 C11 C10 121.3(3) . .
C12 C11 H11 119.4 . .
C10 C11 H11 119.4 . .
C13 C12 C11 119.6(3) . .
C13 C12 H12 120.2 . .
C11 C12 H12 120.2 . .
O2 C13 C12 124.3(3) . .
O2 C13 C14 116.3(3) . .
C12 C13 C14 119.5(3) . .
C15 C14 C13 120.4(3) . .
C15 C14 H14 119.8 . .
C13 C14 H14 119.8 . .
C14 C15 C10 121.1(3) . .
C14 C15 H15 119.5 . .
C10 C15 H15 119.5 . .
O2 C16 H16A 109.5 . .
O2 C16 H16B 109.5 . .
H16A C16 H16B 109.5 . .
O2 C16 H16C 109.5 . .
H16A C16 H16C 109.5 . .
H16B C16 H16C 109.5 . .

loop_
_geom_bond_atom_site_label_1
_geom_bond_atom_site_label_2
_geom_bond_distance
_geom_bond_site_symmetry_2
Cd1 N3 2.333(2) .
Cd1 O1 2.351(2) .
Cd1 N1 2.365(2) .
Cd1 Cl2 2.3933(11) .
Cd1 Cl1 2.4018(10) .
O1 C9 1.235(3) .
O2 C13 1.359(4) .
O2 C16 1.427(4) .
N1 C1 1.323(4) .
N1 C4 1.347(4) .
N2 C2 1.314(5) .
N2 C3 1.354(4) .
N3 C7 1.277(4) .
N3 N4 1.371(3) .
N4 C9 1.361(4) .
N4 H4 0.8600 .
C1 C2 1.369(5) .
C1 H1 0.9300 .
C2 H2 0.9300 .
C3 C4 1.405(4) .
C3 C5 1.506(4) .
C4 C7 1.501(4) .
C5 C6 1.520(5) .
C5 H5A 0.9700 .
C5 H5B 0.9700 .
C6 H6A 0.9600 .
C6 H6B 0.9600 .
C6 H6C 0.9600 .
C7 C8 1.492(4) .
C8 H8A 0.9600 .
C8 H8B 0.9600 .
C8 H8C 0.9600 .
C9 C10 1.470(4) .
C10 C15 1.386(4) .
C10 C11 1.391(4) .
C11 C12 1.382(4) .
C11 H11 0.9300 .
C12 C13 1.378(4) .
C12 H12 0.9300 .
C13 C14 1.394(4) .
C14 C15 1.363(4) .
C14 H14 0.9300 .
C15 H15 0.9300 .
C16 H16A 0.9600 .
C16 H16B 0.9600 .
C16 H16C 0.9600 .

loop_
_geom_hbond_atom_site_label_D
_geom_hbond_atom_site_label_H
_geom_hbond_atom_site_label_A
_geom_hbond_distance_DH
_geom_hbond_distance_HA
_geom_hbond_distance_DA
_geom_hbond_angle_DHA
_geom_hbond_site_symmetry_A
N4 H4 O2 0.86 2.59 3.063(3) 115.7 4_676

loop_
_geom_torsion_atom_site_label_1
_geom_torsion_atom_site_label_2
_geom_torsion_atom_site_label_3
_geom_torsion_atom_site_label_4
_geom_torsion
_geom_torsion_site_symmetry_1
_geom_torsion_site_symmetry_2
_geom_torsion_site_symmetry_3
_geom_torsion_site_symmetry_4
C7 N3 N4 C9 176.1(3) . . . .
Cd1 N3 N4 C9 -1.4(3) . . . .
C4 N1 C1 C2 1.5(5) . . . .
Cd1 N1 C1 C2 -164.7(3) . . . .
C3 N2 C2 C1 -2.1(6) . . . .
N1 C1 C2 N2 2.1(6) . . . .
C2 N2 C3 C4 -1.2(5) . . . .
C2 N2 C3 C5 177.5(3) . . . .
C1 N1 C4 C3 -4.7(4) . . . .
Cd1 N1 C4 C3 161.7(2) . . . .
C1 N1 C4 C7 175.8(3) . . . .
Cd1 N1 C4 C7 -17.8(3) . . . .
N2 C3 C4 N1 4.7(4) . . . .
C5 C3 C4 N1 -173.8(3) . . . .
N2 C3 C4 C7 -175.9(3) . . . .
C5 C3 C4 C7 5.6(5) . . . .
N2 C3 C5 C6 78.9(4) . . . .
C4 C3 C5 C6 -102.5(4) . . . .
N4 N3 C7 C8 -3.8(4) . . . .
Cd1 N3 C7 C8 173.5(2) . . . .
N4 N3 C7 C4 -179.8(2) . . . .
Cd1 N3 C7 C4 -2.5(3) . . . .
N1 C4 C7 N3 13.2(4) . . . .
C3 C4 C7 N3 -166.2(3) . . . .
N1 C4 C7 C8 -162.9(3) . . . .
C3 C4 C7 C8 17.8(5) . . . .
Cd1 O1 C9 N4 14.1(4) . . . .
Cd1 O1 C9 C10 -166.6(2) . . . .
N3 N4 C9 O1 -8.5(4) . . . .
N3 N4 C9 C10 172.2(2) . . . .
O1 C9 C10 C15 -1.4(4) . . . .
N4 C9 C10 C15 177.9(3) . . . .
O1 C9 C10 C11 176.9(3) . . . .
N4 C9 C10 C11 -3.7(4) . . . .
C15 C10 C11 C12 -1.0(5) . . . .
C9 C10 C11 C12 -179.4(3) . . . .
C10 C11 C12 C13 1.1(5) . . . .
C16 O2 C13 C12 2.0(5) . . . .
C16 O2 C13 C14 -178.8(3) . . . .
C11 C12 C13 O2 178.7(3) . . . .
C11 C12 C13 C14 -0.5(5) . . . .
O2 C13 C14 C15 -179.4(3) . . . .
C12 C13 C14 C15 -0.1(5) . . . .
C13 C14 C15 C10 0.1(5) . . . .
C11 C10 C15 C14 0.4(5) . . . .
C9 C10 C15 C14 178.9(3) . . . .
